data_4120800
loop_
_publ_author_name
'Takahiro Shiba'
'Takuya Kurahashi'
'Seijiro Matsubara'

_publ_section_title
;
 Nickel-Catalyzed Decarbonylative Alkylidenation of Phthalimides with
 Trimethylsilyl-Substituted Alkynes
;
_journal_name_full 'Journal of the American Chemical Society'
_journal_page_first 13636
_journal_page_last 13639
_journal_paper_doi 10.1021/ja4068172
_journal_volume 135
_journal_year 2013
_chemical_formula_sum 'C22 H22 N2 O Si'
_chemical_formula_weight 358.51
_chemical_name_systematic
; 
 ? 
;
_space_group_IT_number 61
_symmetry_cell_setting orthorhombic
_symmetry_space_group_name_Hall '-P 2ac 2ab'
_symmetry_space_group_name_H-M 'P b c a'
_atom_sites_solution_hydrogens geom
_atom_sites_solution_primary direct
_atom_sites_solution_secondary difmap
_audit_creation_method SHELXL-97
_cell_angle_alpha 90.00
_cell_angle_beta 90.00
_cell_angle_gamma 90.00
_cell_formula_units_Z 8
_cell_length_a 18.050(3)
_cell_length_b 10.4739(17)
_cell_length_c 20.800(3)
_cell_measurement_reflns_used 5530
_cell_measurement_temperature 298(2)
_cell_measurement_theta_max 25.00
_cell_measurement_theta_min 2.26
_cell_volume 3932.3(11)
_computing_cell_refinement 'Bruker SMART'
_computing_data_collection 'Bruker SMART'
_computing_data_reduction 'Bruker SAINT'
_computing_molecular_graphics 'Bruker SHELXTL'
_computing_publication_material 'Bruker SHELXTL'
_computing_structure_refinement 'SHELXL-97 (Sheldrick, 1997)'
_computing_structure_solution 'SHELXS-97 (Sheldrick, 1990)'
_diffrn_ambient_temperature 298(2)
_diffrn_measured_fraction_theta_full 1.000
_diffrn_measured_fraction_theta_max 1.000
_diffrn_measurement_device_type 'CCD area detector'
_diffrn_measurement_method 'phi and omega scans'
_diffrn_radiation_monochromator graphite
_diffrn_radiation_source 'fine-focus sealed tube'
_diffrn_radiation_type MoK\a
_diffrn_radiation_wavelength 0.71073
_diffrn_reflns_av_R_equivalents 0.0285
_diffrn_reflns_av_sigmaI/netI 0.0207
_diffrn_reflns_limit_h_max 20
_diffrn_reflns_limit_h_min -23
_diffrn_reflns_limit_k_max 11
_diffrn_reflns_limit_k_min -13
_diffrn_reflns_limit_l_max 21
_diffrn_reflns_limit_l_min -26
_diffrn_reflns_number 22296
_diffrn_reflns_theta_full 27.01
_diffrn_reflns_theta_max 27.01
_diffrn_reflns_theta_min 1.96
_exptl_absorpt_coefficient_mu 0.132
_exptl_absorpt_correction_T_max 0.9934
_exptl_absorpt_correction_T_min 0.9869
_exptl_absorpt_correction_type none
_exptl_crystal_colour colorless
_exptl_crystal_density_diffrn 1.211
_exptl_crystal_description plate
_exptl_crystal_F_000 1520
_exptl_crystal_size_max 0.10
_exptl_crystal_size_mid 0.05
_exptl_crystal_size_min 0.05
_refine_diff_density_max 0.348
_refine_diff_density_min -0.189
_refine_diff_density_rms 0.049
_refine_ls_extinction_method none
_refine_ls_goodness_of_fit_ref 1.042
_refine_ls_hydrogen_treatment constr
_refine_ls_matrix_type full
_refine_ls_number_parameters 238
_refine_ls_number_reflns 4298
_refine_ls_number_restraints 0
_refine_ls_restrained_S_all 1.042
_refine_ls_R_factor_all 0.0655
_refine_ls_R_factor_gt 0.0519
_refine_ls_shift/su_max 0.000
_refine_ls_shift/su_mean 0.000
_refine_ls_structure_factor_coef Fsqd
_refine_ls_weighting_details 'calc w=1/[\s^2^(Fo^2^)+(0.0882P)^2^+0.5343P] where P=(Fo^2^+2Fc^2^)/3'
_refine_ls_weighting_scheme calc
_refine_ls_wR_factor_gt 0.1390
_refine_ls_wR_factor_ref 0.1497
_reflns_number_gt 3311
_reflns_number_total 4298
_reflns_threshold_expression >2sigma(I)
_cod_data_source_file ja4068172_3all.cif
_cod_data_source_block 3al'
_cod_original_cell_volume 3932.1(11)
_cod_database_code 4120800

loop_
_symmetry_equiv_pos_as_xyz
'x, y, z'
'-x+1/2, -y, z+1/2'
'-x, y+1/2, -z+1/2'
'x+1/2, -y+1/2, -z'
'-x, -y, -z'
'x-1/2, y, -z-1/2'
'x, -y-1/2, z-1/2'
'-x-1/2, y-1/2, z'

loop_
_atom_site_label
_atom_site_type_symbol
_atom_site_fract_x
_atom_site_fract_y
_atom_site_fract_z
_atom_site_U_iso_or_equiv
_atom_site_adp_type
_atom_site_occupancy
_atom_site_symmetry_multiplicity
_atom_site_calc_flag
_atom_site_refinement_flags
N1 N 0.25515(7) 0.51650(14) 0.19987(6) 0.0456(3) Uani 1 1 d .
N2 N 0.20539(8) 0.46027(14) 0.24134(6) 0.0464(3) Uani 1 1 d .
O1 O 0.35579(8) 0.46471(17) 0.26252(7) 0.0767(5) Uani 1 1 d .
C1 C 0.17168(9) 0.57977(15) 0.10989(7) 0.0405(3) Uani 1 1 d .
C2 C 0.23901(9) 0.55701(14) 0.13543(7) 0.0383(3) Uani 1 1 d .
C3 C 0.17098(8) 0.61523(16) 0.03986(7) 0.0427(4) Uani 1 1 d .
C4 C 0.31405(9) 0.57114(15) 0.10659(8) 0.0416(4) Uani 1 1 d .
C5 C 0.33065(10) 0.50169(18) 0.21201(9) 0.0525(4) Uani 1 1 d .
C6 C 0.36730(9) 0.54004(18) 0.15253(8) 0.0486(4) Uani 1 1 d .
C7 C 0.16658(10) 0.52100(19) -0.00672(9) 0.0538(4) Uani 1 1 d .
H7 H 0.1641 0.4356 0.0054 0.065 Uiso 1 1 calc R
C8 C 0.33800(10) 0.61024(18) 0.04622(9) 0.0530(4) Uani 1 1 d .
H8 H 0.3041 0.6324 0.0144 0.064 Uiso 1 1 calc R
C9 C 0.17286(10) 0.74180(19) 0.02035(9) 0.0565(5) Uani 1 1 d .
H9 H 0.1746 0.8064 0.0510 0.068 Uiso 1 1 calc R
C10 C 0.44290(11) 0.5442(2) 0.14022(11) 0.0639(5) Uani 1 1 d .
H10 H 0.4773 0.5214 0.1715 0.077 Uiso 1 1 calc R
C11 C 0.46492(11) 0.5833(2) 0.08021(11) 0.0705(6) Uani 1 1 d .
H11 H 0.5151 0.5878 0.0705 0.085 Uiso 1 1 calc R
C12 C 0.16590(12) 0.5536(2) -0.07129(10) 0.0695(6) Uani 1 1 d .
H12 H 0.1634 0.4897 -0.1023 0.083 Uiso 1 1 calc R
C13 C 0.15603(13) 0.4137(3) 0.33447(11) 0.0790(7) Uani 1 1 d .
H13 H 0.1366 0.4205 0.3757 0.095 Uiso 1 1 calc R
C14 C 0.41352(11) 0.6155(2) 0.03448(10) 0.0650(5) Uani 1 1 d .
H14 H 0.4299 0.6419 -0.0058 0.078 Uiso 1 1 calc R
C15 C 0.18771(12) 0.5094(2) 0.30029(9) 0.0646(5) Uani 1 1 d .
H15 H 0.1959 0.5926 0.3143 0.078 Uiso 1 1 calc R
C16 C 0.18984(13) 0.3326(2) 0.24037(10) 0.0662(5) Uani 1 1 d .
H16 H 0.1996 0.2764 0.2068 0.079 Uiso 1 1 calc R
C17 C 0.16884(12) 0.6784(3) -0.08992(10) 0.0759(7) Uani 1 1 d .
H17 H 0.1685 0.6992 -0.1334 0.091 Uiso 1 1 calc R
C18 C 0.03709(15) 0.4159(3) 0.15409(18) 0.1094(11) Uani 1 1 d .
H18A H 0.0620 0.3748 0.1893 0.164 Uiso 1 1 calc R
H18B H 0.0454 0.3682 0.1153 0.164 Uiso 1 1 calc R
H18C H -0.0151 0.4195 0.1628 0.164 Uiso 1 1 calc R
C19 C 0.15763(13) 0.3030(2) 0.29704(11) 0.0789(7) Uani 1 1 d .
H19 H 0.1397 0.2232 0.3090 0.095 Uiso 1 1 calc R
C20 C 0.17224(12) 0.7730(2) -0.04444(10) 0.0706(6) Uani 1 1 d .
H20 H 0.1741 0.8581 -0.0571 0.085 Uiso 1 1 calc R
C21 C 0.01344(12) 0.6626(3) 0.08427(11) 0.0881(8) Uani 1 1 d .
H21A H 0.0140 0.6164 0.0444 0.132 Uiso 1 1 calc R
H21B H 0.0319 0.7474 0.0773 0.132 Uiso 1 1 calc R
H21C H -0.0364 0.6670 0.1003 0.132 Uiso 1 1 calc R
C22 C 0.06447(15) 0.6753(3) 0.21868(12) 0.0988(9) Uani 1 1 d .
H22A H 0.0151 0.7089 0.2216 0.148 Uiso 1 1 calc R
H22B H 0.0993 0.7445 0.2175 0.148 Uiso 1 1 calc R
H22C H 0.0743 0.6225 0.2554 0.148 Uiso 1 1 calc R
Si1 Si 0.07340(3) 0.57877(5) 0.14428(2) 0.04989(18) Uani 1 1 d .

loop_
_atom_site_aniso_label
_atom_site_aniso_U_11
_atom_site_aniso_U_22
_atom_site_aniso_U_33
_atom_site_aniso_U_23
_atom_site_aniso_U_13
_atom_site_aniso_U_12
N1 0.0415(7) 0.0580(9) 0.0371(7) 0.0042(6) 0.0024(6) 0.0014(6)
N2 0.0514(8) 0.0527(8) 0.0351(7) 0.0018(6) 0.0054(6) 0.0007(6)
O1 0.0614(9) 0.1144(13) 0.0542(8) 0.0126(8) -0.0107(7) 0.0187(8)
C1 0.0426(8) 0.0421(8) 0.0369(8) -0.0011(6) 0.0016(6) -0.0006(6)
C2 0.0417(8) 0.0385(8) 0.0347(8) -0.0022(6) 0.0043(6) -0.0003(6)
C3 0.0389(8) 0.0509(9) 0.0383(8) 0.0002(7) 0.0004(6) -0.0005(7)
C4 0.0390(8) 0.0412(8) 0.0446(8) -0.0076(6) 0.0041(7) -0.0013(6)
C5 0.0486(10) 0.0627(11) 0.0461(10) -0.0016(8) -0.0047(7) 0.0074(8)
C6 0.0418(9) 0.0540(10) 0.0500(9) -0.0074(7) 0.0010(7) 0.0021(7)
C7 0.0553(10) 0.0588(11) 0.0473(10) -0.0058(8) 0.0025(8) -0.0067(8)
C8 0.0497(10) 0.0607(11) 0.0486(10) 0.0004(8) 0.0092(7) -0.0074(8)
C9 0.0645(11) 0.0543(11) 0.0506(10) 0.0029(8) 0.0005(8) -0.0004(9)
C10 0.0402(9) 0.0805(14) 0.0710(13) -0.0113(10) -0.0008(9) 0.0019(9)
C11 0.0425(10) 0.0849(15) 0.0840(15) -0.0120(11) 0.0147(10) -0.0094(9)
C12 0.0707(14) 0.0931(17) 0.0447(11) -0.0162(10) 0.0027(9) -0.0155(11)
C13 0.0747(15) 0.117(2) 0.0453(11) 0.0166(12) 0.0158(10) 0.0051(13)
C14 0.0547(11) 0.0753(13) 0.0649(12) -0.0031(10) 0.0210(9) -0.0109(10)
C15 0.0728(13) 0.0803(14) 0.0407(10) -0.0077(9) 0.0077(9) 0.0081(10)
C16 0.0791(14) 0.0554(12) 0.0640(12) 0.0010(9) 0.0065(10) -0.0082(10)
C17 0.0762(14) 0.1089(19) 0.0426(10) 0.0164(11) -0.0036(9) -0.0135(13)
C18 0.0565(14) 0.0751(17) 0.196(4) 0.0230(18) 0.0037(17) -0.0127(12)
C19 0.0806(15) 0.0826(16) 0.0736(15) 0.0286(13) 0.0061(12) -0.0130(12)
C20 0.0768(14) 0.0751(14) 0.0598(12) 0.0241(11) -0.0003(10) 0.0018(11)
C21 0.0505(11) 0.133(2) 0.0810(15) 0.0260(15) -0.0005(10) 0.0237(13)
C22 0.0779(16) 0.137(3) 0.0813(16) -0.0251(16) 0.0144(13) 0.0339(15)
Si1 0.0380(3) 0.0580(3) 0.0537(3) 0.0063(2) 0.00418(19) 0.00276(19)

loop_
_atom_type_symbol
_atom_type_description
_atom_type_scat_dispersion_real
_atom_type_scat_dispersion_imag
_atom_type_scat_source
C C 0.0033 0.0016 'International Tables Vol C Tables 4.2.6.8 and 6.1.1.4'
H H 0.0000 0.0000 'International Tables Vol C Tables 4.2.6.8 and 6.1.1.4'
N N 0.0061 0.0033 'International Tables Vol C Tables 4.2.6.8 and 6.1.1.4'
O O 0.0106 0.0060 'International Tables Vol C Tables 4.2.6.8 and 6.1.1.4'
Si Si 0.0817 0.0704 'International Tables Vol C Tables 4.2.6.8 and 6.1.1.4'

loop_
_geom_angle_atom_site_label_1
_geom_angle_atom_site_label_2
_geom_angle_atom_site_label_3
_geom_angle
N2 N1 C5 118.43(14)
N2 N1 C2 125.35(13)
C5 N1 C2 113.60(13)
C16 N2 C15 109.48(16)
C16 N2 N1 122.89(15)
C15 N2 N1 123.55(16)
C2 C1 C3 115.69(13)
C2 C1 Si1 133.47(12)
C3 C1 Si1 110.84(11)
C1 C2 N1 127.11(14)
C1 C2 C4 130.09(14)
N1 C2 C4 102.77(13)
C7 C3 C9 118.53(16)
C7 C3 C1 120.15(16)
C9 C3 C1 121.30(15)
C8 C4 C6 118.27(15)
C8 C4 C2 132.57(15)
C6 C4 C2 109.14(14)
O1 C5 N1 124.07(17)
O1 C5 C6 130.93(17)
N1 C5 C6 105.00(14)
C10 C6 C4 122.94(18)
C10 C6 C5 127.60(18)
C4 C6 C5 109.44(15)
C3 C7 C12 120.18(19)
C3 C7 H7 119.9
C12 C7 H7 119.9
C14 C8 C4 118.49(18)
C14 C8 H8 120.8
C4 C8 H8 120.8
C20 C9 C3 120.64(18)
C20 C9 H9 119.7
C3 C9 H9 119.7
C11 C10 C6 117.5(2)
C11 C10 H10 121.3
C6 C10 H10 121.3
C14 C11 C10 120.57(18)
C14 C11 H11 119.7
C10 C11 H11 119.7
C17 C12 C7 120.7(2)
C17 C12 H12 119.6
C7 C12 H12 119.6
C15 C13 C19 108.24(19)
C15 C13 H13 125.9
C19 C13 H13 125.9
C11 C14 C8 122.23(19)
C11 C14 H14 118.9
C8 C14 H14 118.9
C13 C15 N2 106.9(2)
C13 C15 H15 126.6
N2 C15 H15 126.6
C19 C16 N2 107.47(19)
C19 C16 H16 126.3
N2 C16 H16 126.3
C12 C17 C20 119.89(19)
C12 C17 H17 120.1
C20 C17 H17 120.1
Si1 C18 H18A 109.5
Si1 C18 H18B 109.5
H18A C18 H18B 109.5
Si1 C18 H18C 109.5
H18A C18 H18C 109.5
H18B C18 H18C 109.5
C16 C19 C13 107.8(2)
C16 C19 H19 126.1
C13 C19 H19 126.1
C17 C20 C9 120.0(2)
C17 C20 H20 120.0
C9 C20 H20 120.0
Si1 C21 H21A 109.5
Si1 C21 H21B 109.5
H21A C21 H21B 109.5
Si1 C21 H21C 109.5
H21A C21 H21C 109.5
H21B C21 H21C 109.5
Si1 C22 H22A 109.5
Si1 C22 H22B 109.5
H22A C22 H22B 109.5
Si1 C22 H22C 109.5
H22A C22 H22C 109.5
H22B C22 H22C 109.5
C18 Si1 C22 112.46(16)
C18 Si1 C21 107.66(14)
C22 Si1 C21 104.50(13)
C18 Si1 C1 112.15(11)
C22 Si1 C1 112.92(10)
C21 Si1 C1 106.53(9)

loop_
_geom_bond_atom_site_label_1
_geom_bond_atom_site_label_2
_geom_bond_distance
N1 N2 1.3776(19)
N1 C5 1.395(2)
N1 C2 1.4356(19)
N2 C16 1.366(2)
N2 C15 1.368(2)
O1 C5 1.208(2)
C1 C2 1.348(2)
C1 C3 1.503(2)
C1 Si1 1.9128(16)
C2 C4 1.489(2)
C3 C7 1.385(2)
C3 C9 1.387(3)
C4 C8 1.390(2)
C4 C6 1.394(2)
C5 C6 1.459(3)
C6 C10 1.389(3)
C7 C12 1.386(3)
C7 H7 0.9300
C8 C14 1.386(3)
C8 H8 0.9300
C9 C20 1.387(3)
C9 H9 0.9300
C10 C11 1.372(3)
C10 H10 0.9300
C11 C14 1.371(3)
C11 H11 0.9300
C12 C17 1.364(3)
C12 H12 0.9300
C13 C15 1.356(3)
C13 C19 1.396(4)
C13 H13 0.9300
C14 H14 0.9300
C15 H15 0.9300
C16 C19 1.350(3)
C16 H16 0.9300
C17 C20 1.371(3)
C17 H17 0.9300
C18 Si1 1.839(3)
C18 H18A 0.9600
C18 H18B 0.9600
C18 H18C 0.9600
C19 H19 0.9300
C20 H20 0.9300
C21 Si1 1.871(2)
C21 H21A 0.9600
C21 H21B 0.9600
C21 H21C 0.9600
C22 Si1 1.856(2)
C22 H22A 0.9600
C22 H22B 0.9600
C22 H22C 0.9600
